data_7151605
loop_
_publ_author_name
'Scanlan, Eoin M.'
'Slawin, Alexandra M. Z.'
'Walton, John C.'

_publ_section_title
;
 Preparation of beta- and gamma-lactams from carbamoyl radicals derived
 from oxime oxalate amides.
;
_journal_issue 5
_journal_name_full 'Organic &amp; biomolecular chemistry'
_journal_page_first 716
_journal_page_last 724
_journal_paper_doi 10.1039/b315223e
_journal_volume 2
_journal_year 2004
_chemical_formula_moiety 'C20 H24 N2 O5 S'
_chemical_formula_sum 'C20 H24 N2 O5 S'
_chemical_formula_weight 404.47
_chemical_name_systematic
;
?
;
_space_group_IT_number 14
_symmetry_cell_setting monoclinic
_symmetry_space_group_name_Hall '-P 2ybc'
_symmetry_space_group_name_H-M 'P 1 21/c 1'
_atom_sites_solution_hydrogens geom
_atom_sites_solution_primary direct
_atom_sites_solution_secondary difmap
_audit_creation_method SHELXL-97
_cell_angle_alpha 90.00
_cell_angle_beta 94.949(3)
_cell_angle_gamma 90.00
_cell_formula_units_Z 4
_cell_length_a 8.9072(13)
_cell_length_b 18.141(3)
_cell_length_c 12.9956(19)
_cell_measurement_reflns_used 128
_cell_measurement_temperature 125(2)
_cell_measurement_theta_max 168
_cell_measurement_theta_min 12
_cell_volume 2092.1(6)
_computing_cell_refinement 'Bruker SMART'
_computing_data_collection 'Bruker SMART'
_computing_data_reduction 'Bruker SHELXTL'
_computing_molecular_graphics 'Bruker SHELXTL'
_computing_publication_material 'Bruker SHELXTL'
_computing_structure_refinement 'SHELXL-97 (Sheldrick, 1997)'
_computing_structure_solution 'SHELXS-97 (Sheldrick, 1990)'
_diffrn_ambient_temperature 125(2)
_diffrn_detector_area_resol_mean 0.9
_diffrn_measured_fraction_theta_full 0.981
_diffrn_measured_fraction_theta_max 0.981
_diffrn_measurement_device_type 'CCD area detector'
_diffrn_measurement_method 'phi and omega scans'
_diffrn_radiation_monochromator graphite
_diffrn_radiation_source 'fine-focus sealed tube'
_diffrn_radiation_type MoK\a
_diffrn_radiation_wavelength 0.71073
_diffrn_reflns_av_R_equivalents 0.0313
_diffrn_reflns_av_sigmaI/netI 0.0244
_diffrn_reflns_limit_h_max 9
_diffrn_reflns_limit_h_min -9
_diffrn_reflns_limit_k_max 19
_diffrn_reflns_limit_k_min -20
_diffrn_reflns_limit_l_max 14
_diffrn_reflns_limit_l_min -10
_diffrn_reflns_number 8782
_diffrn_reflns_theta_full 23.27
_diffrn_reflns_theta_max 23.27
_diffrn_reflns_theta_min 1.93
_exptl_absorpt_coefficient_mu 0.187
_exptl_absorpt_correction_T_max 1.00000
_exptl_absorpt_correction_T_min 0.708574
_exptl_absorpt_correction_type multi-scan
_exptl_crystal_colour colourless
_exptl_crystal_density_diffrn 1.284
_exptl_crystal_density_method 'not measured'
_exptl_crystal_description prism
_exptl_crystal_F_000 856
_exptl_crystal_size_max .1
_exptl_crystal_size_mid .1
_exptl_crystal_size_min .2
_refine_diff_density_max 0.297
_refine_diff_density_min -0.205
_refine_diff_density_rms 0.044
_refine_ls_extinction_coef 0.0042(8)
_refine_ls_extinction_expression Fc^*^=kFc[1+0.001xFc^2^\l^3^/sin(2\q)]^-1/4^
_refine_ls_extinction_method SHELXL
_refine_ls_goodness_of_fit_ref 1.041
_refine_ls_hydrogen_treatment RIDING
_refine_ls_matrix_type full
_refine_ls_number_parameters 259
_refine_ls_number_reflns 2956
_refine_ls_number_restraints 0
_refine_ls_restrained_S_all 1.041
_refine_ls_R_factor_all 0.0405
_refine_ls_R_factor_gt 0.0341
_refine_ls_shift/su_max 0.003
_refine_ls_shift/su_mean 0.000
_refine_ls_structure_factor_coef Fsqd
_refine_ls_weighting_details 'calc w=1/[\s^2^(Fo^2^)+(0.0517P)^2^+0.4950P] where P=(Fo^2^+2Fc^2^)/3'
_refine_ls_weighting_scheme calc
_refine_ls_wR_factor_gt 0.0831
_refine_ls_wR_factor_ref 0.0868
_reflns_number_gt 2569
_reflns_number_total 2956
_reflns_threshold_expression >2sigma(I)
_cod_data_source_file b315223e.txt
_cod_data_source_block 7B
_cod_depositor_comments
;
The following automatic conversions were performed:
'_symmetry_cell_setting' value 'Monoclinic' changed to 'monoclinic'
according to '/home/saulius/struct/CIF-dictionaries/cif_core.dic'
dictionary named 'cif_core.dic' version 2.4.1 from
2010-06-29.

'_exptl_absorpt_correction_type' value 'MULTISCAN' changed to
'multi-scan' according to
'/home/saulius/struct/CIF-dictionaries/cif_core.dic' dictionary named
'cif_core.dic' version 2.4.1 from 2010-06-29.

Automatic conversion script
Id: cif_fix_enum 1527 2010-12-29 10:47:43Z saulius 
;
_cod_original_cell_volume 2092.1(5)
_cod_original_sg_symbol_H-M P2(1)/c
_cod_database_code 7151605

loop_
_symmetry_equiv_pos_as_xyz
'x, y, z'
'-x, y+1/2, -z+1/2'
'-x, -y, -z'
'x, -y-1/2, z-1/2'

loop_
_atom_site_label
_atom_site_type_symbol
_atom_site_fract_x
_atom_site_fract_y
_atom_site_fract_z
_atom_site_U_iso_or_equiv
_atom_site_adp_type
_atom_site_occupancy
_atom_site_symmetry_multiplicity
_atom_site_calc_flag
_atom_site_refinement_flags
_atom_site_disorder_assembly
_atom_site_disorder_group
N1 N 0.32030(15) 0.36145(7) 0.50242(11) 0.0214(3) Uani 1 1 d . . .
C2 C 0.47675(18) 0.35655(9) 0.47082(13) 0.0218(4) Uani 1 1 d . . .
H2A H 0.5123 0.4063 0.4502 0.026 Uiso 1 1 calc R . .
S3 S 0.45836(5) 0.29538(2) 0.35946(3) 0.02627(16) Uani 1 1 d . . .
C4 C 0.2637(2) 0.32473(10) 0.32353(14) 0.0257(4) Uani 1 1 d . . .
C5 C 0.19819(18) 0.33474(9) 0.42951(13) 0.0224(4) Uani 1 1 d . . .
H5A H 0.1167 0.3728 0.4224 0.027 Uiso 1 1 calc R . .
C6 C 0.28346(18) 0.38909(9) 0.59284(13) 0.0210(4) Uani 1 1 d . . .
O6 O 0.15458(13) 0.39016(7) 0.61902(9) 0.0292(3) Uani 1 1 d . . .
C7 C 0.40885(18) 0.42637(9) 0.66227(13) 0.0209(4) Uani 1 1 d . . .
O7 O 0.47141(13) 0.48114(6) 0.63769(9) 0.0262(3) Uani 1 1 d . . .
O8 O 0.42306(13) 0.39258(6) 0.75455(9) 0.0248(3) Uani 1 1 d . . .
N9 N 0.53859(16) 0.42638(8) 0.82511(11) 0.0254(3) Uani 1 1 d . . .
C10 C 0.52072(19) 0.40260(9) 0.91530(13) 0.0230(4) Uani 1 1 d . . .
H10A H 0.4409 0.3694 0.9257 0.028 Uiso 1 1 calc R . .
C11 C 0.62398(18) 0.42653(9) 1.00351(13) 0.0221(4) Uani 1 1 d . . .
C12 C 0.6073(2) 0.39643(10) 1.10033(14) 0.0274(4) Uani 1 1 d . . .
H12A H 0.5315 0.3605 1.1079 0.033 Uiso 1 1 calc R . .
C13 C 0.7007(2) 0.41863(11) 1.18616(15) 0.0330(5) Uani 1 1 d . . .
H13A H 0.6890 0.3977 1.2520 0.040 Uiso 1 1 calc R . .
C14 C 0.8105(2) 0.47106(12) 1.17526(15) 0.0355(5) Uani 1 1 d . . .
H14A H 0.8740 0.4866 1.2337 0.043 Uiso 1 1 calc R . .
C15 C 0.8280(2) 0.50101(11) 1.07899(15) 0.0350(5) Uani 1 1 d . . .
H15A H 0.9040 0.5369 1.0717 0.042 Uiso 1 1 calc R . .
C16 C 0.7360(2) 0.47913(10) 0.99337(14) 0.0288(4) Uani 1 1 d . . .
H16A H 0.7490 0.4999 0.9276 0.035 Uiso 1 1 calc R . .
C17 C 0.58350(19) 0.32492(9) 0.55478(14) 0.0250(4) Uani 1 1 d . . .
H17A H 0.5546 0.2803 0.5859 0.030 Uiso 1 1 calc R . .
C18 C 0.71548(19) 0.35403(10) 0.58949(14) 0.0273(4) Uani 1 1 d . . .
C19 C 0.8098(2) 0.31889(13) 0.67753(17) 0.0432(5) Uani 1 1 d . . .
H19A H 0.8134 0.3513 0.7380 0.065 Uiso 1 1 calc R . .
H19B H 0.9121 0.3109 0.6576 0.065 Uiso 1 1 calc R . .
H19C H 0.7653 0.2715 0.6945 0.065 Uiso 1 1 calc R . .
C20 C 0.7813(2) 0.42303(11) 0.54789(17) 0.0380(5) Uani 1 1 d . . .
H20A H 0.7102 0.4441 0.4940 0.057 Uiso 1 1 calc R . .
H20B H 0.8761 0.4112 0.5185 0.057 Uiso 1 1 calc R . .
H20C H 0.8006 0.4588 0.6039 0.057 Uiso 1 1 calc R . .
C21 C 0.2591(2) 0.39792(10) 0.26504(15) 0.0304(4) Uani 1 1 d . . .
H21A H 0.3054 0.3916 0.1999 0.046 Uiso 1 1 calc R . .
H21B H 0.3148 0.4354 0.3072 0.046 Uiso 1 1 calc R . .
H21C H 0.1542 0.4137 0.2506 0.046 Uiso 1 1 calc R . .
C22 C 0.1834(2) 0.26501(11) 0.25736(14) 0.0334(5) Uani 1 1 d . . .
H22A H 0.0768 0.2781 0.2433 0.050 Uiso 1 1 calc R . .
H22B H 0.1917 0.2178 0.2942 0.050 Uiso 1 1 calc R . .
H22C H 0.2299 0.2607 0.1920 0.050 Uiso 1 1 calc R . .
C23 C 0.1329(2) 0.26316(10) 0.46732(13) 0.0262(4) Uani 1 1 d . . .
O23 O 0.20454(15) 0.21345(7) 0.50850(10) 0.0336(3) Uani 1 1 d . . .
O24 O -0.01648(14) 0.26260(7) 0.44390(10) 0.0326(3) Uani 1 1 d . . .
C25 C -0.0936(2) 0.19566(11) 0.46838(17) 0.0439(5) Uani 1 1 d . . .
H25A H -0.0588 0.1550 0.4269 0.066 Uiso 1 1 calc R . .
H25B H -0.2024 0.2022 0.4529 0.066 Uiso 1 1 calc R . .
H25C H -0.0719 0.1844 0.5419 0.066 Uiso 1 1 calc R . .

loop_
_atom_site_aniso_label
_atom_site_aniso_U_11
_atom_site_aniso_U_22
_atom_site_aniso_U_33
_atom_site_aniso_U_23
_atom_site_aniso_U_13
_atom_site_aniso_U_12
N1 0.0206(7) 0.0212(7) 0.0223(8) -0.0029(6) 0.0007(6) -0.0016(6)
C2 0.0209(9) 0.0196(9) 0.0252(10) -0.0011(7) 0.0028(7) -0.0009(7)
S3 0.0298(3) 0.0248(3) 0.0246(3) -0.00352(18) 0.00471(19) 0.00061(18)
C4 0.0291(10) 0.0255(9) 0.0221(9) -0.0018(7) 0.0007(7) -0.0058(8)
C5 0.0212(9) 0.0214(9) 0.0238(9) -0.0035(7) -0.0028(7) -0.0031(7)
C6 0.0225(10) 0.0166(8) 0.0238(9) 0.0021(7) 0.0008(7) -0.0008(7)
O6 0.0248(7) 0.0368(7) 0.0264(7) -0.0026(5) 0.0037(5) -0.0024(6)
C7 0.0224(9) 0.0190(9) 0.0212(9) -0.0022(7) 0.0017(7) 0.0027(8)
O7 0.0307(7) 0.0209(6) 0.0262(7) 0.0001(5) -0.0015(5) -0.0031(5)
O8 0.0296(6) 0.0257(6) 0.0182(6) -0.0001(5) -0.0022(5) -0.0056(5)
N9 0.0255(8) 0.0280(8) 0.0214(9) -0.0024(6) -0.0044(6) -0.0022(6)
C10 0.0269(9) 0.0187(8) 0.0235(10) -0.0025(7) 0.0030(7) 0.0037(7)
C11 0.0253(9) 0.0202(9) 0.0209(9) -0.0044(7) 0.0016(7) 0.0078(7)
C12 0.0340(10) 0.0237(9) 0.0248(10) -0.0021(7) 0.0049(8) 0.0039(8)
C13 0.0414(11) 0.0367(11) 0.0208(10) -0.0030(8) 0.0019(8) 0.0116(9)
C14 0.0320(11) 0.0472(12) 0.0258(11) -0.0120(9) -0.0059(8) 0.0087(9)
C15 0.0299(10) 0.0402(11) 0.0346(11) -0.0076(9) 0.0002(8) -0.0038(9)
C16 0.0307(10) 0.0301(10) 0.0256(10) 0.0005(8) 0.0024(8) 0.0014(8)
C17 0.0271(10) 0.0211(9) 0.0268(10) 0.0015(7) 0.0030(7) 0.0046(7)
C18 0.0222(9) 0.0297(10) 0.0299(10) -0.0024(8) 0.0013(7) 0.0067(8)
C19 0.0344(11) 0.0537(14) 0.0397(12) 0.0038(10) -0.0075(9) 0.0091(10)
C20 0.0237(10) 0.0365(11) 0.0528(13) 0.0012(9) -0.0034(9) -0.0020(8)
C21 0.0305(10) 0.0322(11) 0.0281(10) 0.0062(8) -0.0005(8) -0.0053(8)
C22 0.0425(11) 0.0335(11) 0.0241(10) -0.0055(8) 0.0016(8) -0.0115(9)
C23 0.0310(10) 0.0286(10) 0.0193(9) -0.0052(8) 0.0039(7) -0.0064(8)
O23 0.0454(8) 0.0289(7) 0.0265(7) 0.0040(6) 0.0021(6) -0.0049(6)
O24 0.0294(7) 0.0331(7) 0.0354(8) -0.0036(6) 0.0042(5) -0.0137(6)
C25 0.0450(12) 0.0404(12) 0.0476(13) -0.0046(10) 0.0109(10) -0.0237(10)

loop_
_atom_type_symbol
_atom_type_description
_atom_type_scat_dispersion_real
_atom_type_scat_dispersion_imag
_atom_type_scat_source
C C 0.0033 0.0016 'International Tables Vol C Tables 4.2.6.8 and 6.1.1.4'
H H 0.0000 0.0000 'International Tables Vol C Tables 4.2.6.8 and 6.1.1.4'
N N 0.0061 0.0033 'International Tables Vol C Tables 4.2.6.8 and 6.1.1.4'
O O 0.0106 0.0060 'International Tables Vol C Tables 4.2.6.8 and 6.1.1.4'
S S 0.1246 0.1234 'International Tables Vol C Tables 4.2.6.8 and 6.1.1.4'

loop_
_geom_angle_atom_site_label_1
_geom_angle_atom_site_label_2
_geom_angle_atom_site_label_3
_geom_angle
_geom_angle_site_symmetry_1
_geom_angle_site_symmetry_3
_geom_angle_publ_flag
C6 N1 C5 117.79(14) . . ?
C6 N1 C2 124.63(13) . . ?
C5 N1 C2 117.58(13) . . ?
N1 C2 C17 111.85(14) . . ?
N1 C2 S3 103.51(10) . . ?
C17 C2 S3 110.71(12) . . ?
C2 S3 C4 92.51(8) . . ?
C22 C4 C21 110.24(15) . . ?
C22 C4 C5 112.94(15) . . ?
C21 C4 C5 110.09(15) . . ?
C22 C4 S3 108.96(13) . . ?
C21 C4 S3 111.28(12) . . ?
C5 C4 S3 103.15(11) . . ?
N1 C5 C23 110.93(14) . . ?
N1 C5 C4 107.34(13) . . ?
C23 C5 C4 111.73(14) . . ?
O6 C6 N1 123.63(15) . . ?
O6 C6 C7 118.85(15) . . ?
N1 C6 C7 117.34(14) . . ?
O7 C7 O8 127.41(15) . . ?
O7 C7 C6 122.84(15) . . ?
O8 C7 C6 109.41(14) . . ?
C7 O8 N9 112.20(12) . . ?
C10 N9 O8 107.47(14) . . ?
N9 C10 C11 119.88(16) . . ?
C12 C11 C16 119.15(16) . . ?
C12 C11 C10 118.69(16) . . ?
C16 C11 C10 122.15(16) . . ?
C11 C12 C13 120.50(18) . . ?
C14 C13 C12 119.80(18) . . ?
C13 C14 C15 119.93(17) . . ?
C16 C15 C14 120.62(18) . . ?
C15 C16 C11 119.98(17) . . ?
C18 C17 C2 125.53(16) . . ?
C17 C18 C19 120.61(17) . . ?
C17 C18 C20 124.69(16) . . ?
C19 C18 C20 114.70(16) . . ?
O23 C23 O24 125.02(16) . . ?
O23 C23 C5 125.49(16) . . ?
O24 C23 C5 109.44(15) . . ?
C23 O24 C25 116.00(15) . . ?

loop_
_geom_bond_atom_site_label_1
_geom_bond_atom_site_label_2
_geom_bond_distance
_geom_bond_site_symmetry_2
_geom_bond_publ_flag
N1 C6 1.344(2) . ?
N1 C5 1.462(2) . ?
N1 C2 1.489(2) . ?
C2 C17 1.498(2) . ?
C2 S3 1.8197(17) . ?
S3 C4 1.8350(18) . ?
C4 C22 1.523(2) . ?
C4 C21 1.529(3) . ?
C4 C5 1.552(3) . ?
C5 C23 1.521(2) . ?
C6 O6 1.225(2) . ?
C6 C7 1.531(2) . ?
C7 O7 1.196(2) . ?
C7 O8 1.343(2) . ?
O8 N9 1.4536(18) . ?
N9 C10 1.272(2) . ?
C10 C11 1.472(2) . ?
C11 C12 1.391(3) . ?
C11 C16 1.395(3) . ?
C12 C13 1.393(3) . ?
C13 C14 1.380(3) . ?
C14 C15 1.385(3) . ?
C15 C16 1.382(3) . ?
C17 C18 1.332(2) . ?
C18 C19 1.501(3) . ?
C18 C20 1.503(3) . ?
C23 O23 1.203(2) . ?
C23 O24 1.339(2) . ?
O24 C25 1.444(2) . ?

loop_
_geom_torsion_atom_site_label_1
_geom_torsion_atom_site_label_2
_geom_torsion_atom_site_label_3
_geom_torsion_atom_site_label_4
_geom_torsion
_geom_torsion_site_symmetry_1
_geom_torsion_site_symmetry_2
_geom_torsion_site_symmetry_3
_geom_torsion_site_symmetry_4
_geom_torsion_publ_flag
C6 N1 C2 C17 47.3(2) . . . . ?
C5 N1 C2 C17 -133.14(15) . . . . ?
C6 N1 C2 S3 166.52(13) . . . . ?
C5 N1 C2 S3 -13.93(16) . . . . ?
N1 C2 S3 C4 29.75(11) . . . . ?
C17 C2 S3 C4 149.75(13) . . . . ?
C2 S3 C4 C22 -157.73(13) . . . . ?
C2 S3 C4 C21 80.52(13) . . . . ?
C2 S3 C4 C5 -37.49(12) . . . . ?
C6 N1 C5 C23 -71.71(18) . . . . ?
C2 N1 C5 C23 108.71(17) . . . . ?
C6 N1 C5 C4 165.97(14) . . . . ?
C2 N1 C5 C4 -13.61(19) . . . . ?
C22 C4 C5 N1 151.51(15) . . . . ?
C21 C4 C5 N1 -84.79(16) . . . . ?
S3 C4 C5 N1 34.04(15) . . . . ?
C22 C4 C5 C23 29.7(2) . . . . ?
C21 C4 C5 C23 153.39(14) . . . . ?
S3 C4 C5 C23 -87.77(14) . . . . ?
C5 N1 C6 O6 3.2(2) . . . . ?
C2 N1 C6 O6 -177.21(15) . . . . ?
C5 N1 C6 C7 -171.92(14) . . . . ?
C2 N1 C6 C7 7.6(2) . . . . ?
O6 C6 C7 O7 -111.41(19) . . . . ?
N1 C6 C7 O7 64.0(2) . . . . ?
O6 C6 C7 O8 62.40(19) . . . . ?
N1 C6 C7 O8 -122.20(16) . . . . ?
O7 C7 O8 N9 -5.4(2) . . . . ?
C6 C7 O8 N9 -178.83(12) . . . . ?
C7 O8 N9 C10 165.41(14) . . . . ?
O8 N9 C10 C11 178.97(13) . . . . ?
N9 C10 C11 C12 -176.35(16) . . . . ?
N9 C10 C11 C16 4.7(2) . . . . ?
C16 C11 C12 C13 0.2(3) . . . . ?
C10 C11 C12 C13 -178.77(15) . . . . ?
C11 C12 C13 C14 0.2(3) . . . . ?
C12 C13 C14 C15 -0.5(3) . . . . ?
C13 C14 C15 C16 0.3(3) . . . . ?
C14 C15 C16 C11 0.2(3) . . . . ?
C12 C11 C16 C15 -0.4(3) . . . . ?
C10 C11 C16 C15 178.54(16) . . . . ?
N1 C2 C17 C18 -130.10(18) . . . . ?
S3 C2 C17 C18 115.03(17) . . . . ?
C2 C17 C18 C19 177.25(17) . . . . ?
C2 C17 C18 C20 -1.6(3) . . . . ?
N1 C5 C23 O23 -39.9(2) . . . . ?
C4 C5 C23 O23 79.8(2) . . . . ?
N1 C5 C23 O24 142.62(14) . . . . ?
C4 C5 C23 O24 -97.65(16) . . . . ?
O23 C23 O24 C25 -1.8(3) . . . . ?
C5 C23 O24 C25 175.74(15) . . . . ?
